data_2244244
loop_
_publ_author_name
'Hebishy, Ali M. S.'
'Elgemeie, Galal H.'
'Gouda, Lobna M.'
'Jones, Peter G.'

_publ_section_title
;
 Crystal structures of three homologues with increasing ring size:
 2-meth-oxy-4-(thio-phen-2-yl)-5,6,7,8-tetra-hydro-quinoline-3-carbo-nitrile,
 2-meth-oxy-4-(thio-phen-2-yl)-6,7,8,9-tetra-hydro-5<i>H</i>-cyclo-hepta-[<i>b</i>]pyridine-3-carbo-nitrile
 and
 2-meth-oxy-4-(thio-phen-2-yl)-5,6,7,8,9,10-hexa-hydrocyclo-octa[<i>b</i>]pyridine-3-carbo-nitrile.
;
_journal_coeditor_code YZ2030
_journal_issue 'Pt 4'
_journal_name_full 'Acta crystallographica. Section E, Crystallographic communications'
_journal_page_first 335
_journal_page_last 340
_journal_paper_doi 10.1107/S2056989023001883
_journal_volume 79
_journal_year 2023
_chemical_formula_iupac 'C17 H18 N2 O S'
_chemical_formula_moiety 'C17 H18 N2 O S'
_chemical_formula_sum 'C17 H18 N2 O S'
_chemical_formula_weight 298.39
_chemical_name_systematic 2-Methoxy-4-(thiophen-2-yl)-5,6,7,8,9,10-hexahydro-cycloocta[<i>b</i>]pyridine-3-carbonitrile
_space_group_crystal_system monoclinic
_space_group_IT_number 14
_space_group_name_Hall '-P 2ybc'
_space_group_name_H-M_alt 'P 1 21/c 1'
_atom_sites_solution_hydrogens geom
_atom_sites_solution_primary dual
_audit_creation_method SHELXL-2018/3
_cell_angle_alpha 90
_cell_angle_beta 102.9861(14)
_cell_angle_gamma 90
_cell_formula_units_Z 4
_cell_length_a 9.87736(14)
_cell_length_b 12.51312(19)
_cell_length_c 12.53915(19)
_cell_measurement_reflns_used 43890
_cell_measurement_temperature 100(2)
_cell_measurement_theta_max 77.3640
_cell_measurement_theta_min 4.5820
_cell_volume 1510.16(4)
_computing_cell_refinement
;
CrysAlisPro 1.171.42.56a (Rigaku OD, 2022)
;
_computing_data_collection
;
CrysAlisPro 1.171.42.56a (Rigaku OD, 2022)
;
_computing_data_reduction
;
CrysAlisPro 1.171.42.56a (Rigaku OD, 2022)
;
_computing_molecular_graphics
;
XP (Siemens, 1994)
;
_computing_publication_material
;
<i>SHELXL2018/3</i> (Sheldrick, 2015b)
;
_computing_structure_refinement
;
<i>SHELXL2018/3</i> (Sheldrick, 2015b)
;
_computing_structure_solution
;
<i>SHELXT</i> (Sheldrick, 2015a)
;
_diffrn_ambient_temperature 100.01(10)
_diffrn_detector_area_resol_mean 10.0000
_diffrn_measured_fraction_theta_full 1.000
_diffrn_measured_fraction_theta_max 0.998
_diffrn_measurement_device 'four-circle diffractometer'
_diffrn_measurement_device_type 'XtaLAB Synergy'
_diffrn_measurement_method '\w scans'
_diffrn_radiation_monochromator mirror
_diffrn_radiation_probe x-ray
_diffrn_radiation_type 'Cu K\a'
_diffrn_radiation_wavelength 1.54184
_diffrn_reflns_av_R_equivalents 0.0286
_diffrn_reflns_av_unetI/netI 0.0095
_diffrn_reflns_limit_h_max 12
_diffrn_reflns_limit_h_min -12
_diffrn_reflns_limit_k_max 15
_diffrn_reflns_limit_k_min -15
_diffrn_reflns_limit_l_max 15
_diffrn_reflns_limit_l_min -15
_diffrn_reflns_number 68720
_diffrn_reflns_theta_full 77.000
_diffrn_reflns_theta_max 77.613
_diffrn_reflns_theta_min 4.594
_diffrn_source 'micro-focus sealed X-ray tube'
_exptl_absorpt_coefficient_mu 1.897
_exptl_absorpt_correction_T_max 1.00000
_exptl_absorpt_correction_T_min 0.84022
_exptl_absorpt_correction_type multi-scan
_exptl_absorpt_process_details
;
(CrysAlisPro; Rigaku OD, 2022)
;
_exptl_crystal_colour colourless
_exptl_crystal_density_diffrn 1.312
_exptl_crystal_description block
_exptl_crystal_F_000 632
_exptl_crystal_size_max 0.12
_exptl_crystal_size_mid 0.06
_exptl_crystal_size_min 0.05
_refine_diff_density_max 0.279
_refine_diff_density_min -0.478
_refine_ls_extinction_method none
_refine_ls_goodness_of_fit_ref 1.101
_refine_ls_hydrogen_treatment constr
_refine_ls_matrix_type full
_refine_ls_number_parameters 200
_refine_ls_number_reflns 3210
_refine_ls_number_restraints 5
_refine_ls_restrained_S_all 1.115
_refine_ls_R_factor_all 0.0345
_refine_ls_R_factor_gt 0.0337
_refine_ls_shift/su_max 0.001
_refine_ls_shift/su_mean 0.000
_refine_ls_structure_factor_coef Fsqd
_refine_ls_weighting_details 'w=1/[\s^2^(Fo^2^)+(0.0450P)^2^+0.6567P] where P=(Fo^2^+2Fc^2^)/3'
_refine_ls_weighting_scheme calc
_refine_ls_wR_factor_gt 0.0902
_refine_ls_wR_factor_ref 0.0910
_reflns_number_gt 3087
_reflns_number_total 3210
_reflns_threshold_expression 'I > 2\s(I)'
_cod_data_source_file yz2030sup1.cif
_cod_data_source_block 1c
_cod_depositor_comments 'Adding full bibliography for 2244242--2244244.cif.'
_cod_original_sg_symbol_H-M 'P 21/c'
_cod_database_code 2244244
_cod_database_fobs_code 2244244
_shelx_space_group_comment
;
The symmetry employed for this shelxl refinement is uniquely defined
by the following loop, which should always be used as a source of
symmetry information in preference to the above space-group names.
They are only intended as comments.
;
_shelx_estimated_absorpt_t_min 0.804
_shelx_estimated_absorpt_t_max 0.911

loop_
_space_group_symop_operation_xyz
'x, y, z'
'-x, y+1/2, -z+1/2'
'-x, -y, -z'
'x, -y-1/2, z-1/2'

loop_
_atom_site_type_symbol
_atom_site_label
_atom_site_fract_x
_atom_site_fract_y
_atom_site_fract_z
_atom_site_U_iso_or_equiv
_atom_site_adp_type
_atom_site_calc_flag
_atom_site_occupancy
_atom_site_disorder_assembly
_atom_site_disorder_group
N N1 0.96546(10) 0.70446(8) 0.86883(8) 0.0189(2) Uani d 1 . .
C C2 0.90244(11) 0.79770(9) 0.86327(9) 0.0178(2) Uani d 1 . .
C C3 0.78613(11) 0.82488(9) 0.78055(9) 0.0181(2) Uani d 1 . .
C C4 0.73796(11) 0.75056(9) 0.69719(9) 0.0177(2) Uani d 1 . .
C C4A 0.80433(12) 0.65081(9) 0.70138(9) 0.0182(2) Uani d 1 . .
C C5 0.75694(12) 0.56848(9) 0.61264(10) 0.0212(2) Uani d 1 . .
H H5A 0.838085 0.525190 0.604922 0.025 Uiso calc 1 . .
H H5B 0.721646 0.605961 0.542353 0.025 Uiso calc 1 . .
C C6 0.64314(13) 0.49310(10) 0.63404(10) 0.0258(3) Uani d 1 . .
H H6A 0.555045 0.533710 0.622776 0.031 Uiso calc 0.899(3) A 1
H H6B 0.629649 0.435362 0.578674 0.031 Uiso calc 0.899(3) A 1
H H6C 0.587821 0.464035 0.564337 0.031 Uiso calc 0.101(3) A 2
H H6D 0.580013 0.531417 0.672098 0.031 Uiso calc 0.101(3) A 2
C C7 0.67033(14) 0.44193(12) 0.74716(12) 0.0266(4) Uani d 0.899(3) A 1
H H7A 0.591782 0.393868 0.750517 0.032 Uiso calc 0.899(3) A 1
H H7B 0.672451 0.498915 0.802283 0.032 Uiso calc 0.899(3) A 1
C C8 0.80578(15) 0.37783(11) 0.77828(13) 0.0274(4) Uani d 0.899(3) A 1
H H8A 0.834831 0.358112 0.710285 0.033 Uiso calc 0.899(3) A 1
H H8B 0.786865 0.310712 0.814129 0.033 Uiso calc 0.899(3) A 1
C C9 0.92878(13) 0.43620(10) 0.85552(11) 0.0277(3) Uani d 1 . .
H H9A 0.895112 0.465575 0.918164 0.033 Uiso calc 0.899(3) A 1
H H9B 1.001371 0.382682 0.885016 0.033 Uiso calc 0.899(3) A 1
H H9C 0.963248 0.367771 0.832114 0.033 Uiso calc 0.101(3) A 2
H H9D 0.962418 0.440989 0.935936 0.033 Uiso calc 0.101(3) A 2
C C7' 0.7263(11) 0.3951(8) 0.7125(8) 0.018(3) Uiso d 0.101(3) A 2
H H7'1 0.663372 0.332962 0.709291 0.021 Uiso calc 0.101(3) A 2
H H7'2 0.807401 0.372112 0.684096 0.021 Uiso calc 0.101(3) A 2
C C8' 0.7754(10) 0.4312(9) 0.8312(8) 0.021(3) Uiso d 0.101(3) A 2
H H8'1 0.736369 0.502322 0.841452 0.025 Uiso calc 0.101(3) A 2
H H8'2 0.744341 0.379823 0.880831 0.025 Uiso calc 0.101(3) A 2
C C10 0.99628(12) 0.52748(9) 0.80377(10) 0.0215(2) Uani d 1 . .
H H10A 1.090157 0.540801 0.849794 0.026 Uiso calc 1 . .
H H10B 1.007839 0.503787 0.731011 0.026 Uiso calc 1 . .
C C10A 0.91682(12) 0.63133(9) 0.78995(10) 0.0185(2) Uani d 1 . .
O O1 0.95029(9) 0.87491(6) 0.93712(7) 0.02090(19) Uani d 1 . .
C C11 1.06586(13) 0.84862(10) 1.02549(10) 0.0239(3) Uani d 1 . .
H H11A 1.144124 0.824411 0.995574 0.036 Uiso calc 1 . .
H H11B 1.038666 0.791551 1.069970 0.036 Uiso calc 1 . .
H H11C 1.093504 0.911983 1.071124 0.036 Uiso calc 1 . .
C C12 0.72294(12) 0.92762(9) 0.78455(9) 0.0196(2) Uani d 1 . .
N N2 0.67678(11) 1.01077(8) 0.79259(9) 0.0247(2) Uani d 1 . .
S S1 0.66062(3) 0.86051(3) 0.50213(3) 0.03155(12) Uani d 1 . .
C C13 0.62329(12) 0.78155(9) 0.60424(9) 0.0195(2) Uani d 1 . .
C C14 0.48341(13) 0.75720(10) 0.58386(10) 0.0250(3) Uani d 1 . .
H H14 0.441950 0.713919 0.630015 0.030 Uiso calc 1 . .
C C15 0.40917(14) 0.80518(11) 0.48486(12) 0.0320(3) Uani d 1 . .
H H15 0.311650 0.798012 0.458326 0.038 Uiso calc 1 . .
C C16 0.49071(15) 0.86180(11) 0.43241(12) 0.0330(3) Uani d 1 . .
H H16 0.457697 0.897968 0.364963 0.040 Uiso calc 1 . .

loop_
_atom_site_aniso_label
_atom_site_aniso_U_11
_atom_site_aniso_U_22
_atom_site_aniso_U_33
_atom_site_aniso_U_12
_atom_site_aniso_U_13
_atom_site_aniso_U_23
N1 0.0175(4) 0.0169(5) 0.0212(5) 0.0006(4) 0.0021(4) 0.0021(4)
C2 0.0176(5) 0.0161(5) 0.0195(5) -0.0015(4) 0.0034(4) 0.0008(4)
C3 0.0164(5) 0.0155(5) 0.0219(5) 0.0005(4) 0.0032(4) 0.0017(4)
C4 0.0157(5) 0.0178(5) 0.0192(5) -0.0007(4) 0.0029(4) 0.0024(4)
C4A 0.0182(5) 0.0166(5) 0.0197(5) -0.0002(4) 0.0040(4) 0.0010(4)
C5 0.0228(6) 0.0189(5) 0.0205(5) 0.0023(4) 0.0019(4) -0.0010(4)
C6 0.0250(6) 0.0219(6) 0.0271(6) -0.0029(5) -0.0016(5) -0.0001(5)
C7 0.0208(7) 0.0239(7) 0.0341(8) 0.0011(5) 0.0044(6) 0.0065(6)
C8 0.0231(7) 0.0196(7) 0.0371(8) 0.0012(5) 0.0018(6) 0.0058(6)
C9 0.0236(6) 0.0237(6) 0.0335(7) 0.0041(5) 0.0015(5) 0.0086(5)
C10 0.0184(5) 0.0183(6) 0.0259(6) 0.0030(4) 0.0010(4) -0.0001(4)
C10A 0.0173(5) 0.0168(5) 0.0213(5) 0.0004(4) 0.0043(4) 0.0014(4)
O1 0.0209(4) 0.0169(4) 0.0213(4) 0.0014(3) -0.0028(3) -0.0013(3)
C11 0.0239(6) 0.0211(6) 0.0221(6) 0.0006(5) -0.0045(5) -0.0002(4)
C12 0.0162(5) 0.0200(6) 0.0210(5) -0.0012(4) 0.0003(4) 0.0004(4)
N2 0.0227(5) 0.0208(5) 0.0277(5) 0.0027(4) -0.0002(4) -0.0010(4)
S1 0.02601(18) 0.0363(2) 0.02987(19) -0.00005(13) 0.00100(13) 0.01445(13)
C13 0.0201(5) 0.0159(5) 0.0209(6) 0.0014(4) 0.0014(4) 0.0003(4)
C14 0.0216(6) 0.0233(6) 0.0277(6) 0.0017(5) 0.0003(5) 0.0048(5)
C15 0.0235(6) 0.0282(7) 0.0374(7) 0.0002(5) -0.0076(5) 0.0022(6)
C16 0.0340(7) 0.0303(7) 0.0286(7) 0.0042(5) -0.0061(5) 0.0075(5)

loop_
_atom_type_symbol
_atom_type_description
_atom_type_scat_dispersion_real
_atom_type_scat_dispersion_imag
_atom_type_scat_source
C C 0.0181 0.0091 'International Tables Vol C Tables 4.2.6.8 and 6.1.1.4'
H H 0.0000 0.0000 'International Tables Vol C Tables 4.2.6.8 and 6.1.1.4'
N N 0.0311 0.0180 'International Tables Vol C Tables 4.2.6.8 and 6.1.1.4'
O O 0.0492 0.0322 'International Tables Vol C Tables 4.2.6.8 and 6.1.1.4'
S S 0.3331 0.5567 'International Tables Vol C Tables 4.2.6.8 and 6.1.1.4'

loop_
_geom_angle_atom_site_label_1
_geom_angle_atom_site_label_2
_geom_angle_atom_site_label_3
_geom_angle_site_symmetry_1
_geom_angle_site_symmetry_3
_geom_angle
_geom_angle_publ_flag
C2 N1 C10A . . 118.31(10) ?
N1 C2 O1 . . 120.66(10) ?
N1 C2 C3 . . 123.49(11) ?
O1 C2 C3 . . 115.83(10) ?
C4 C3 C2 . . 118.32(10) ?
C4 C3 C12 . . 122.93(10) ?
C2 C3 C12 . . 118.74(10) ?
C3 C4 C4A . . 118.99(10) ?
C3 C4 C13 . . 118.98(10) ?
C4A C4 C13 . . 121.95(10) ?
C10A C4A C4 . . 117.59(10) ?
C10A C4A C5 . . 121.53(10) ?
C4 C4A C5 . . 120.87(10) ?
C4A C5 C6 . . 114.05(10) ?
C4A C5 H5A . . 108.7 ?
C6 C5 H5A . . 108.7 ?
C4A C5 H5B . . 108.7 ?
C6 C5 H5B . . 108.7 ?
H5A C5 H5B . . 107.6 ?
C7 C6 C5 . . 115.95(10) y
C5 C6 C7' . . 105.8(4) ?
C7 C6 H6A . . 108.3 ?
C5 C6 H6A . . 108.3 ?
C7 C6 H6B . . 108.3 ?
C5 C6 H6B . . 108.3 ?
H6A C6 H6B . . 107.4 ?
C5 C6 H6C . . 110.6 ?
C7' C6 H6C . . 110.6 ?
C5 C6 H6D . . 110.6 ?
C7' C6 H6D . . 110.6 ?
H6C C6 H6D . . 108.7 ?
C6 C7 C8 . . 114.70(12) y
C6 C7 H7A . . 108.6 ?
C8 C7 H7A . . 108.6 ?
C6 C7 H7B . . 108.6 ?
C8 C7 H7B . . 108.6 ?
H7A C7 H7B . . 107.6 ?
C7 C8 C9 . . 115.32(12) y
C7 C8 H8A . . 108.4 ?
C9 C8 H8A . . 108.4 ?
C7 C8 H8B . . 108.4 ?
C9 C8 H8B . . 108.4 ?
H8A C8 H8B . . 107.5 ?
C8' C9 C10 . . 117.8(5) ?
C10 C9 C8 . . 115.98(11) y
C10 C9 H9A . . 108.3 ?
C8 C9 H9A . . 108.3 ?
C10 C9 H9B . . 108.3 ?
C8 C9 H9B . . 108.3 ?
H9A C9 H9B . . 107.4 ?
C8' C9 H9C . . 107.9 ?
C10 C9 H9C . . 107.9 ?
C8' C9 H9D . . 107.9 ?
C10 C9 H9D . . 107.9 ?
H9C C9 H9D . . 107.2 ?
C8' C7' C6 . . 111.3(8) ?
C8' C7' H7'1 . . 109.4 ?
C6 C7' H7'1 . . 109.4 ?
C8' C7' H7'2 . . 109.4 ?
C6 C7' H7'2 . . 109.4 ?
H7'1 C7' H7'2 . . 108.0 ?
C9 C8' C7' . . 107.5(8) ?
C9 C8' H8'1 . . 110.2 ?
C7' C8' H8'1 . . 110.2 ?
C9 C8' H8'2 . . 110.2 ?
C7' C8' H8'2 . . 110.2 ?
H8'1 C8' H8'2 . . 108.5 ?
C10A C10 C9 . . 115.14(10) ?
C10A C10 H10A . . 108.5 ?
C9 C10 H10A . . 108.5 ?
C10A C10 H10B . . 108.5 ?
C9 C10 H10B . . 108.5 ?
H10A C10 H10B . . 107.5 ?
N1 C10A C4A . . 123.24(10) ?
N1 C10A C10 . . 114.11(10) y
C4A C10A C10 . . 122.63(10) ?
C2 O1 C11 . . 117.39(9) ?
O1 C11 H11A . . 109.5 ?
O1 C11 H11B . . 109.5 ?
H11A C11 H11B . . 109.5 ?
O1 C11 H11C . . 109.5 ?
H11A C11 H11C . . 109.5 ?
H11B C11 H11C . . 109.5 ?
N2 C12 C3 . . 176.64(12) ?
C16 S1 C13 . . 92.07(6) ?
C14 C13 C4 . . 130.04(11) ?
C14 C13 S1 . . 111.19(9) ?
C4 C13 S1 . . 118.77(9) ?
C13 C14 C15 . . 111.46(12) ?
C13 C14 H14 . . 124.3 ?
C15 C14 H14 . . 124.3 ?
C16 C15 C14 . . 113.52(12) ?
C16 C15 H15 . . 123.2 ?
C14 C15 H15 . . 123.2 ?
C15 C16 S1 . . 111.76(10) ?
C15 C16 H16 . . 124.1 ?
S1 C16 H16 . . 124.1 ?

loop_
_geom_bond_atom_site_label_1
_geom_bond_atom_site_label_2
_geom_bond_site_symmetry_2
_geom_bond_distance
_geom_bond_publ_flag
N1 C2 . 1.3168(15) ?
N1 C10A . 1.3538(15) ?
C2 O1 . 1.3482(14) ?
C2 C3 . 1.4056(15) ?
C3 C4 . 1.4003(16) ?
C3 C12 . 1.4348(16) ?
C4 C4A . 1.4053(16) ?
C4 C13 . 1.4826(15) ?
C4A C10A . 1.4046(16) ?
C4A C5 . 1.5115(16) ?
C5 C6 . 1.5365(17) ?
C5 H5A . 0.9900 ?
C5 H5B . 0.9900 ?
C6 C7 . 1.5241(19) ?
C6 C7' . 1.669(10) ?
C6 H6A . 0.9900 ?
C6 H6B . 0.9900 ?
C6 H6C . 0.9900 ?
C6 H6D . 0.9900 ?
C7 C8 . 1.5333(19) ?
C7 H7A . 0.9900 ?
C7 H7B . 0.9900 ?
C8 C9 . 1.5552(19) ?
C8 H8A . 0.9900 ?
C8 H8B . 0.9900 ?
C9 C8' . 1.478(10) ?
C9 C10 . 1.5378(17) ?
C9 H9A . 0.9900 ?
C9 H9B . 0.9900 ?
C9 H9C . 0.9900 ?
C9 H9D . 0.9900 ?
C7' C8' . 1.526(12) ?
C7' H7'1 . 0.9900 ?
C7' H7'2 . 0.9900 ?
C8' H8'1 . 0.9900 ?
C8' H8'2 . 0.9900 ?
C10 C10A . 1.5078(15) ?
C10 H10A . 0.9900 ?
C10 H10B . 0.9900 ?
O1 C11 . 1.4391(13) ?
C11 H11A . 0.9800 ?
C11 H11B . 0.9800 ?
C11 H11C . 0.9800 ?
C12 N2 . 1.1494(16) ?
S1 C16 . 1.7093(14) ?
S1 C13 . 1.7216(12) ?
C13 C14 . 1.3815(17) ?
C14 C15 . 1.4248(18) ?
C14 H14 . 0.9500 ?
C15 C16 . 1.349(2) ?
C15 H15 . 0.9500 ?
C16 H16 . 0.9500 ?

loop_
_geom_hbond_atom_site_label_D
_geom_hbond_atom_site_label_H
_geom_hbond_atom_site_label_A
_geom_hbond_site_symmetry_A
_geom_hbond_distance_DH
_geom_hbond_distance_HA
_geom_hbond_distance_DA
_geom_hbond_angle_DHA
_geom_hbond_publ_flag
C11 H11C N2 3_777 0.98 2.69 3.4864(16) 138.2 yes
C16 H16 N2 3_676 0.95 2.41 3.3379(17) 166.5 yes

loop_
_geom_torsion_atom_site_label_1
_geom_torsion_atom_site_label_2
_geom_torsion_atom_site_label_3
_geom_torsion_atom_site_label_4
_geom_torsion_site_symmetry_1
_geom_torsion_site_symmetry_2
_geom_torsion_site_symmetry_3
_geom_torsion_site_symmetry_4
_geom_torsion
_geom_torsion_publ_flag
C10A N1 C2 O1 . . . . -177.20(10) ?
C10A N1 C2 C3 . . . . 0.87(17) ?
N1 C2 C3 C4 . . . . -2.62(17) ?
O1 C2 C3 C4 . . . . 175.53(10) ?
N1 C2 C3 C12 . . . . 177.99(10) ?
O1 C2 C3 C12 . . . . -3.86(16) ?
C2 C3 C4 C4A . . . . 2.15(16) ?
C12 C3 C4 C4A . . . . -178.48(11) ?
C2 C3 C4 C13 . . . . -174.70(10) ?
C12 C3 C4 C13 . . . . 4.66(17) ?
C3 C4 C4A C10A . . . . -0.16(16) ?
C13 C4 C4A C10A . . . . 176.60(10) ?
C3 C4 C4A C5 . . . . -179.36(10) ?
C13 C4 C4A C5 . . . . -2.61(17) ?
C10A C4A C5 C6 . . . . 91.62(13) y
C4 C4A C5 C6 . . . . -89.21(13) ?
C4A C5 C6 C7 . . . . -49.08(15) y
C4A C5 C6 C7' . . . . -85.2(4) ?
C5 C6 C7 C8 . . . . -56.74(16) y
C6 C7 C8 C9 . . . . 100.76(15) y
C7 C8 C9 C10 . . . . -72.30(16) y
C5 C6 C7' C8' . . . . 77.4(8) ?
C10 C9 C8' C7' . . . . 72.2(8) ?
C6 C7' C8' C9 . . . . -111.6(8) ?
C8' C9 C10 C10A . . . . 33.5(5) ?
C8 C9 C10 C10A . . . . 78.19(15) y
C2 N1 C10A C4A . . . . 1.34(17) ?
C2 N1 C10A C10 . . . . 179.91(10) ?
C4 C4A C10A N1 . . . . -1.67(17) ?
C5 C4A C10A N1 . . . . 177.53(10) ?
C4 C4A C10A C10 . . . . 179.88(10) ?
C5 C4A C10A C10 . . . . -0.92(17) y
C9 C10 C10A N1 . . . . 99.52(12) ?
C9 C10 C10A C4A . . . . -81.90(15) y
N1 C2 O1 C11 . . . . -4.18(16) ?
C3 C2 O1 C11 . . . . 177.61(10) ?
C3 C4 C13 C14 . . . . -101.27(15) ?
C4A C4 C13 C14 . . . . 81.97(17) ?
C3 C4 C13 S1 . . . . 78.50(13) ?
C4A C4 C13 S1 . . . . -98.25(12) ?
C16 S1 C13 C14 . . . . 0.20(10) ?
C16 S1 C13 C4 . . . . -179.62(10) ?
C4 C13 C14 C15 . . . . 179.12(12) ?
S1 C13 C14 C15 . . . . -0.66(14) ?
C13 C14 C15 C16 . . . . 0.95(18) ?
C14 C15 C16 S1 . . . . -0.79(17) ?
C13 S1 C16 C15 . . . . 0.34(12) ?
